data_7240723
loop_
_publ_author_name
'Malaspina, Lorraine Andrade'
'Hoser, Anna A.'
'Edwards, Alison'
'Woinska, Magdalena'
'Turner, Michael J.'
'Price, Jason R.'
'Sugimoto, Kunihisa'
'Nishibori, Eiji'
'Burgi, Hans-Beat'
'Jayatilaka, Dylan'
'Grabowsky, Simon'

_publ_section_title
;
 Hydrogen atoms in bridging positions from quantum crystallographic
 refinements: Influence of hydrogen atom displacement parameters on
 geometry and electron density
;
_journal_name_full CrystEngComm
_journal_paper_doi 10.1039/D0CE00378F
_journal_year 2020
_chemical_absolute_configuration syn
_chemical_formula_moiety 'C4 H3 O4, K'
_chemical_formula_sum 'C4 H3 K O4'
_chemical_formula_weight 154.16
_chemical_name_common 'Potassium hydrogen maleate'
_space_group_IT_number 57
_space_group_name_Hall '-P 2c 2b'
_space_group_name_H-M_alt 'P b c m'
_symmetry_cell_setting orthorhombic
_symmetry_Int_Tables_number 57
_symmetry_space_group_name_Hall '-P 2c 2b'
_symmetry_space_group_name_H-M 'P b c m'
_atom_sites_solution_hydrogens difmap
_atom_sites_solution_primary dual
_audit_creation_date 2019-04-30T12:51:47-00:00
_audit_creation_method 'WinGX routine CIF_UPDATE'
_audit_update_record
;
2020-03-10 deposited with the CCDC.	2020-06-15 downloaded from the CCDC.
;
_cell_angle_alpha 90
_cell_angle_beta 90
_cell_angle_gamma 90
_cell_formula_units_Z 4
_cell_length_a 4.50760(10)
_cell_length_b 7.70270(10)
_cell_length_c 15.9229(3)
_cell_measurement_reflns_used 111452
_cell_measurement_temperature 15(2)
_cell_measurement_theta_max 60.64
_cell_measurement_theta_min 1.27
_cell_measurement_wavelength 0.3531
_cell_volume 552.854(18)
_computing_cell_refinement 'CrystalClear (Rigaku/MSC Inc., 2006)'
_computing_data_collection 'CrystalClear (Rigaku/MSC Inc., 2006)'
_computing_data_reduction 'CrystalClear (Rigaku/MSC Inc., 2006), SORTAV (Blessing, 1995)'
_computing_structure_refinement 'Tonto 18.12.17 github v. 2b3dd9c (Capelli, 2014)'
_computing_structure_solution 'SHELXT-2014 (Sheldrick, 2014)'
_diffrn_ambient_temperature 15(2)
_diffrn_detector 'SPring-8 BL02B1 Curved Imaging Plate'
_diffrn_detector_area_resol_mean 10
_diffrn_measured_fraction_theta_full 1
_diffrn_measured_fraction_theta_max 1
_diffrn_measurement_device 'quarter \C-circle diffractometer'
_diffrn_measurement_device_type IPDSC-Q
_diffrn_measurement_method 'phi or omega oscillation scans'
_diffrn_orient_matrix_type fs_process
_diffrn_radiation_monochromator graphite
_diffrn_radiation_probe x-ray
_diffrn_radiation_type synchrotron
_diffrn_radiation_wavelength 0.3531
_diffrn_reflns_av_R_equivalents 0.0422
_diffrn_reflns_av_unetI/netI 0.0124
_diffrn_reflns_Laue_measured_fraction_full 1
_diffrn_reflns_Laue_measured_fraction_max 1
_diffrn_reflns_limit_h_max 11
_diffrn_reflns_limit_h_min -11
_diffrn_reflns_limit_k_max 20
_diffrn_reflns_limit_k_min -20
_diffrn_reflns_limit_l_max 41
_diffrn_reflns_limit_l_min -41
_diffrn_reflns_number 86584
_diffrn_reflns_point_group_measured_fraction_full 1
_diffrn_reflns_point_group_measured_fraction_max 1
_diffrn_reflns_theta_full 12.231
_diffrn_reflns_theta_max 27.684
_diffrn_reflns_theta_min 1.271
_diffrn_source SPring-8
_diffrn_standards_number 0
_exptl_absorpt_coefficient_mu 0.141
_exptl_absorpt_correction_type none
_exptl_crystal_colour colorless
_exptl_crystal_density_diffrn 1.852
_exptl_crystal_density_method 'not measured'
_exptl_crystal_description platelet
_exptl_crystal_F_000 312
_exptl_crystal_size_max 0.15
_exptl_crystal_size_mid 0.15
_exptl_crystal_size_min 0.05
_refine_diff_density_max 0.4832
_refine_diff_density_min -0.367
_refine_diff_density_rms 0.0412
_refine_ls_extinction_method none
_refine_ls_goodness_of_fit_all 2.9351
_refine_ls_goodness_of_fit_gt 2.9351
_refine_ls_hydrogen_treatment refxyz
_refine_ls_matrix_type full
_refine_ls_number_constraints 13
_refine_ls_number_parameters 51
_refine_ls_number_reflns 4972
_refine_ls_number_restraints 0
_refine_ls_R_factor_all 0.0212
_refine_ls_R_factor_gt 0.0212
_refine_ls_shift/su_max 0.0056
_refine_ls_structure_factor_coef F
_refine_ls_weighting_details w=1/\s(F)
_refine_ls_weighting_scheme sigma
_refine_ls_wR_factor_all 0.0213
_refine_ls_wR_factor_gt 0.0213
_reflns_Friedel_coverage 0
_reflns_number_gt 4972
_reflns_number_total 5365
_reflns_threshold_expression 'F>0 & F/u(F)>4.0 & |F_calc|>10^-3'
_cod_data_source_file d0ce00378f2.cif
_cod_data_source_block K_HAR_neutron
_cod_depositor_comments
;
The following automatic conversions were performed:

data item '_symmetry_cell_setting' value 'Orthorhombic' was changed
to 'orthorhombic' in accordance with the
/home/data/users/saulius/crontab/automatic-downloads/rss-feeds/RSC/lib/dictionaries/cif_core.dic
dictionary named 'cif_core.dic' version 2.4.2 last updated on
2011-04-26.

Automatic conversion script
Id: cif_fix_values 7556 2019-12-06 15:28:31Z antanas 
;
_cod_original_sg_symbol_Hall '-p 2c 2b'
_cod_original_sg_symbol_H-M 'p b c m'
_cod_database_code 7240723
_shelx_estimated_absorpt_t_min 0.979
_shelx_estimated_absorpt_t_max 0.993
_refine_ls_coordinate_system cartesian
_refine_ls_svd_threshold 0.1E-02

loop_
_symmetry_equiv_pos_as_xyz
'+x, +y, +z'
'-x, -y, -z'
'-x, -y, +z+1/2'
'+x, -y+1/2, -z'
'+x, +y, -z+1/2'
'-x, +y+1/2, +z'
'-x, +y+1/2, -z+1/2'
'+x, -y+1/2, +z+1/2'

loop_
_atom_site_label
_atom_site_fract_x
_atom_site_fract_y
_atom_site_fract_z
_atom_site_U_iso_or_equiv
_atom_site_adp_type
_atom_site_occupancy
_atom_site_disorder_group
K1 0.761154(10) 0.250(4) 0.500(2) 0.006923(19) Uani 1 0
O3 1.26419(3) 0.080667(17) 0.428980(8) 0.00887(4) Uani 1 0
O1 1.01050(3) 0.205634(16) 0.326205(7) 0.00868(4) Uani 1 0
C1 1.21697(3) 0.103748(19) 0.353062(9) 0.00668(4) Uani 1 0
C2 1.41260(3) 0.010464(18) 0.292175(8) 0.00754(4) Uani 1 0
H2 1.5830(9) -0.0678(6) 0.3232(3) 0.02073333 Uani 1 0
H1 1.0037(16) 0.2116(10) 0.25 0.0188667 Uani 1 0

loop_
_atom_site_aniso_label
_atom_site_aniso_U_11
_atom_site_aniso_U_22
_atom_site_aniso_U_33
_atom_site_aniso_U_23
_atom_site_aniso_U_13
_atom_site_aniso_U_12
K1 0.00770(2) 0.006814(17) 0.006257(19) 0.000312(9) 0.000(8) 0.000(7)
O3 0.01109(4) 0.01003(4) 0.00548(3) 0.00048(3) -0.00091(2) 0.00083(3)
O1 0.00953(4) 0.01055(4) 0.00597(3) -0.00020(3) -0.00006(3) 0.00300(3)
C1 0.00774(4) 0.00708(4) 0.00524(4) 0.00015(3) -0.00035(3) 0.00015(3)
C2 0.00828(4) 0.00820(4) 0.00613(4) 0.00024(3) -0.00034(3) 0.00155(3)
H2 0.021 0.0237 0.0175 0.0021 -0.0032 0.0108
H1 0.0184 0.017 0.0212 0 0 0.0051

loop_
_atom_type_symbol
_atom_type_description
_atom_type_scat_dispersion_real
_atom_type_scat_dispersion_imag
_atom_type_scat_source
C C 0 0 'Hirshfeld partitioning of a quantum chemical wavefunction.'
O O 0 0 'Hirshfeld partitioning of a quantum chemical wavefunction.'
H H 0 0 'Hirshfeld partitioning of a quantum chemical wavefunction.'
K K 0 0 'Hirshfeld partitioning of a quantum chemical wavefunction.'

loop_
_geom_angle_atom_site_label_1
_geom_angle_atom_site_label_2
_geom_angle_atom_site_label_3
_geom_angle
_geom_angle_site_symmetry_1
_geom_angle_site_symmetry_2
_geom_angle_site_symmetry_3
_geom_angle_publ_flag
K1 O3 C1 100.6(7) . . . yes
K1 O1 C1 91.9(4) . . . yes
K1 O1 H1 154.9(5) . . . yes
O3 K1 O1 44.4(5) . . . yes
O3 C1 O1 122.276(14) . . . yes
O3 C1 C2 117.521(13) . . . yes
O1 C1 C2 120.197(12) . . . yes
C1 O1 H1 111.8(3) . . . yes
C1 C2 H2 112.7(2) . . . yes

loop_
_geom_bond_atom_site_label_1
_geom_bond_atom_site_label_2
_geom_bond_distance
_geom_bond_site_symmetry_1
_geom_bond_site_symmetry_2
_geom_bond_publ_flag
K1 O3 2.85(2) . . yes
K1 O1 3.01(4) . . yes
O3 C1 1.2402(2) . . yes
O1 C1 1.2903(2) . . yes
O1 H1 1.2146(3) . . yes
C1 C2 1.4946(2) . . yes
C2 H2 1.094(4) . . yes
